data_1567912
loop_
_publ_author_name
'Gorelova, Liudmila A.'
'Vereshchagin, Oleg S.'
'Bocharov, Vladimir N.'
'Pankin, Dmitrii V.'
'\/Dor\/devi\'c, Tamara'

_publ_section_title
;
 Temperature-Induced Phase Transition in a Feldspar-Related Compound
 BaZn2As2O8&#x2219;H2O
;
_journal_issue 10
_journal_name_full Minerals
_journal_page_first 1262
_journal_paper_doi 10.3390/min12101262
_journal_volume 12
_journal_year 2022
_chemical_formula_sum 'As2 Ba H2 O9 Zn2'
_chemical_formula_weight 563.94
_space_group_crystal_system monoclinic
_space_group_IT_number 4
_space_group_name_Hall 'P 2yb'
_space_group_name_H-M_alt 'P 1 21 1'
_audit_creation_method SHELXL-2018/3
_cell_angle_alpha 90
_cell_angle_beta 95.262(6)
_cell_angle_gamma 90
_cell_formula_units_Z 2
_cell_length_a 5.2957(3)
_cell_length_b 10.3964(6)
_cell_length_c 8.0451(5)
_cell_measurement_reflns_used 4883
_cell_measurement_temperature 473(2)
_cell_measurement_theta_max 29.355
_cell_measurement_theta_min 3.210
_cell_volume 441.07(5)
_computing_structure_refinement 'SHELXL-2018/3 (Sheldrick, 2018)'
_diffrn_ambient_temperature 473(2)
_diffrn_measured_fraction_theta_full 0.996
_diffrn_measured_fraction_theta_max 0.879
_diffrn_measurement_device_type 'XtaLAB Synergy, Single source at home/near, HyPix'
_diffrn_radiation_type MoK\a
_diffrn_radiation_wavelength 0.71073
_diffrn_reflns_av_R_equivalents 0.0585
_diffrn_reflns_av_unetI/netI 0.0974
_diffrn_reflns_Laue_measured_fraction_full 0.996
_diffrn_reflns_Laue_measured_fraction_max 0.879
_diffrn_reflns_limit_h_max 7
_diffrn_reflns_limit_h_min -4
_diffrn_reflns_limit_k_max 14
_diffrn_reflns_limit_k_min -14
_diffrn_reflns_limit_l_max 10
_diffrn_reflns_limit_l_min -10
_diffrn_reflns_number 4383
_diffrn_reflns_point_group_measured_fraction_full 0.978
_diffrn_reflns_point_group_measured_fraction_max 0.822
_diffrn_reflns_theta_full 25.242
_diffrn_reflns_theta_max 29.355
_diffrn_reflns_theta_min 3.210
_diffrn_source 'micro-focus sealed X-ray tube'
_exptl_absorpt_coefficient_mu 17.278
_exptl_crystal_colour colorless
_exptl_crystal_density_diffrn 4.246
_exptl_crystal_density_meas ?
_exptl_crystal_density_method none
_exptl_crystal_description needle
_exptl_crystal_F_000 512
_exptl_crystal_size_max 0.03
_exptl_crystal_size_mid 0.01
_exptl_crystal_size_min 0.01
_refine_diff_density_max 1.230
_refine_diff_density_min -1.088
_refine_diff_density_rms 0.283
_refine_ls_abs_structure_details
;
 Twinning involves inversion, so Flack parameter cannot be determined
;
_refine_ls_extinction_method none
_refine_ls_goodness_of_fit_ref 0.945
_refine_ls_hydrogen_treatment undef
_refine_ls_matrix_type full
_refine_ls_number_parameters 128
_refine_ls_number_reflns 1997
_refine_ls_number_restraints 1
_refine_ls_restrained_S_all 0.945
_refine_ls_R_factor_all 0.0617
_refine_ls_R_factor_gt 0.0410
_refine_ls_shift/su_max 0.000
_refine_ls_shift/su_mean 0.000
_refine_ls_structure_factor_coef Fsqd
_refine_ls_weighting_details 'w=1/[\s^2^(Fo^2^)+(0.0118P)^2^] where P=(Fo^2^+2Fc^2^)/3'
_refine_ls_weighting_scheme calc
_refine_ls_wR_factor_gt 0.0608
_refine_ls_wR_factor_ref 0.0651
_reflns_Friedel_coverage 0.777
_reflns_Friedel_fraction_full 0.957
_reflns_Friedel_fraction_max 0.758
_reflns_number_gt 1570
_reflns_number_total 1997
_reflns_threshold_expression 'I > 2\s(I)'
_cod_data_source_file BaAs2Zn2O8-H2O_200C.cif
_cod_data_source_block shelx
_cod_depositor_comments
;
The following automatic conversions were performed:

data item '_exptl_crystal_density_meas' value 'none' was changed to
'?' -- the value is perceived as not measured.

Automatic conversion script
Id: cif_fix_values 7556 2019-12-06 15:28:31Z antanas 
;
_cod_original_sg_symbol_H-M 'P 21'
_cod_original_formula_sum 'As2 H2 Ba O9 Zn2'
_cod_database_code 1567912
_shelx_shelxl_version_number 2018/3
_shelx_space_group_comment
;
The symmetry employed for this shelxl refinement is uniquely defined
by the following loop, which should always be used as a source of
symmetry information in preference to the above space-group names.
They are only intended as comments.
;

loop_
_space_group_symop_operation_xyz
'x, y, z'
'-x, y+1/2, -z'

loop_
_atom_site_label
_atom_site_type_symbol
_atom_site_fract_x
_atom_site_fract_y
_atom_site_fract_z
_atom_site_U_iso_or_equiv
_atom_site_adp_type
_atom_site_occupancy
_atom_site_site_symmetry_order
_atom_site_calc_flag
_atom_site_refinement_flags_posn
_atom_site_refinement_flags_adp
_atom_site_refinement_flags_occupancy
_atom_site_disorder_assembly
_atom_site_disorder_group
Ba1 Ba 0.95092(17) 0.28912(9) 0.69166(13) 0.0201(2) Uani 1 1 d . . . . .
As1 As 0.9169(3) 0.41836(13) 0.1862(2) 0.0132(4) Uani 1 1 d . . . . .
As2 As 0.4297(3) 0.57399(15) 0.6845(2) 0.0138(4) Uani 1 1 d . . . . .
Zn1 Zn 0.4432(3) 0.36127(19) 0.3851(3) 0.0194(5) Uani 1 1 d . . . . .
Zn2 Zn 0.9736(3) 0.62966(18) 0.9052(2) 0.0187(5) Uani 1 1 d . . . . .
O1 O 0.4038(18) 0.6948(11) 0.5443(14) 0.024(3) Uani 1 1 d . . . . .
O2 O 1.0408(17) 0.5574(11) 0.1319(14) 0.016(3) Uani 1 1 d . . . . .
O3 O 0.5518(18) 0.4431(11) 0.5991(15) 0.027(3) Uani 1 1 d . . . . .
O4 O 0.9457(19) 0.3074(12) 0.0362(14) 0.030(3) Uani 1 1 d . . . . .
O5 O 1.0763(18) 0.3628(11) 0.3649(14) 0.021(3) Uani 1 1 d . . . . .
O6 O 0.6117(17) 0.4406(12) 0.2163(17) 0.032(3) Uani 1 1 d . . . . .
O7 O 0.1400(17) 0.5326(10) 0.7394(15) 0.024(3) Uani 1 1 d . . . . .
O8 O 0.610(2) 0.6219(14) 0.8528(15) 0.033(3) Uani 1 1 d . . . . .
O9 O 0.5409(18) 0.7145(14) 0.1775(16) 0.038(4) Uani 1 1 d . . . . .

loop_
_atom_site_aniso_label
_atom_site_aniso_U_11
_atom_site_aniso_U_22
_atom_site_aniso_U_33
_atom_site_aniso_U_23
_atom_site_aniso_U_13
_atom_site_aniso_U_12
Ba1 0.0240(5) 0.0175(5) 0.0182(5) 0.0017(6) -0.0023(4) -0.0001(5)
As1 0.0150(7) 0.0113(8) 0.0133(9) 0.0007(9) 0.0015(7) 0.0011(7)
As2 0.0142(8) 0.0111(8) 0.0160(9) -0.0021(9) 0.0007(7) 0.0000(8)
Zn1 0.0183(9) 0.0210(11) 0.0191(12) 0.0009(10) 0.0028(9) 0.0016(8)
Zn2 0.0223(10) 0.0153(10) 0.0184(12) -0.0015(9) 0.0011(9) -0.0017(8)
O1 0.032(6) 0.010(6) 0.027(8) 0.007(6) -0.005(5) -0.009(5)
O2 0.022(5) 0.012(6) 0.016(7) 0.001(5) 0.000(5) -0.003(5)
O3 0.035(6) 0.027(7) 0.018(7) -0.012(6) -0.006(5) 0.010(6)
O4 0.049(7) 0.022(8) 0.020(7) 0.000(6) 0.001(6) 0.005(6)
O5 0.019(5) 0.025(7) 0.020(7) 0.010(6) 0.005(5) 0.003(5)
O6 0.023(6) 0.041(8) 0.033(8) 0.018(7) 0.006(6) 0.012(6)
O7 0.026(5) 0.019(7) 0.029(8) -0.009(6) 0.007(6) -0.004(5)
O8 0.028(6) 0.051(9) 0.017(7) -0.009(7) -0.008(5) 0.009(6)
O9 0.021(6) 0.056(9) 0.037(9) -0.012(8) 0.000(6) 0.008(6)

loop_
_atom_type_symbol
_atom_type_description
_atom_type_scat_dispersion_real
_atom_type_scat_dispersion_imag
_atom_type_scat_source
H H 0.0000 0.0000 'International Tables Vol C Tables 4.2.6.8 and 6.1.1.4'
O O 0.0106 0.0060 'International Tables Vol C Tables 4.2.6.8 and 6.1.1.4'
Zn Zn 0.2839 1.4301 'International Tables Vol C Tables 4.2.6.8 and 6.1.1.4'
As As 0.0499 2.0058 'International Tables Vol C Tables 4.2.6.8 and 6.1.1.4'
Ba Ba -0.3244 2.2819 'International Tables Vol C Tables 4.2.6.8 and 6.1.1.4'

loop_
_geom_angle_atom_site_label_1
_geom_angle_atom_site_label_2
_geom_angle_atom_site_label_3
_geom_angle
_geom_angle_site_symmetry_1
_geom_angle_site_symmetry_3
_geom_angle_publ_flag
O3 Ba1 O1 63.2(3) . 2_646 ?
O3 Ba1 O7 76.0(3) . 1_655 ?
O1 Ba1 O7 130.5(3) 2_646 1_655 ?
O3 Ba1 O4 98.9(3) . 1_556 ?
O1 Ba1 O4 130.5(3) 2_646 1_556 ?
O7 Ba1 O4 80.4(4) 1_655 1_556 ?
O3 Ba1 O2 128.8(3) . 2_746 ?
O1 Ba1 O2 91.2(3) 2_646 2_746 ?
O7 Ba1 O2 137.5(3) 1_655 2_746 ?
O4 Ba1 O2 63.5(3) 1_556 2_746 ?
O3 Ba1 O5 80.2(3) . . ?
O1 Ba1 O5 70.2(3) 2_646 . ?
O7 Ba1 O5 76.7(3) 1_655 . ?
O4 Ba1 O5 156.6(3) 1_556 . ?
O2 Ba1 O5 134.5(3) 2_746 . ?
O3 Ba1 O9 159.1(4) . 2_746 ?
O1 Ba1 O9 135.4(4) 2_646 2_746 ?
O7 Ba1 O9 83.2(3) 1_655 2_746 ?
O4 Ba1 O9 75.6(3) 1_556 2_746 ?
O2 Ba1 O9 67.3(3) 2_746 2_746 ?
O5 Ba1 O9 96.8(3) . 2_746 ?
O3 Ba1 O9 64.3(3) . 2_646 ?
O1 Ba1 O9 65.6(3) 2_646 2_646 ?
O7 Ba1 O9 120.6(3) 1_655 2_646 ?
O4 Ba1 O9 65.1(3) 1_556 2_646 ?
O2 Ba1 O9 64.7(3) 2_746 2_646 ?
O5 Ba1 O9 132.1(3) . 2_646 ?
O9 Ba1 O9 127.6(4) 2_746 2_646 ?
O3 Ba1 Zn1 33.0(2) . . ?
O1 Ba1 Zn1 33.4(2) 2_646 . ?
O7 Ba1 Zn1 98.4(2) 1_655 . ?
O4 Ba1 Zn1 126.9(2) 1_556 . ?
O2 Ba1 Zn1 120.6(2) 2_746 . ?
O5 Ba1 Zn1 62.16(19) . . ?
O9 Ba1 Zn1 157.5(3) 2_746 . ?
O9 Ba1 Zn1 70.9(2) 2_646 . ?
O3 Ba1 Zn2 122.4(3) . 2_747 ?
O1 Ba1 Zn2 118.0(2) 2_646 2_747 ?
O7 Ba1 Zn2 106.7(3) 1_655 2_747 ?
O4 Ba1 Zn2 32.0(3) 1_556 2_747 ?
O2 Ba1 Zn2 32.6(2) 2_746 2_747 ?
O5 Ba1 Zn2 157.36(19) . 2_747 ?
O9 Ba1 Zn2 62.1(2) 2_746 2_747 ?
O9 Ba1 Zn2 66.2(2) 2_646 2_747 ?
Zn1 Ba1 Zn2 136.85(5) . 2_747 ?
O3 Ba1 Zn1 105.6(2) . 1_655 ?
O1 Ba1 Zn1 95.1(2) 2_646 1_655 ?
O7 Ba1 Zn1 69.3(2) 1_655 1_655 ?
O4 Ba1 Zn1 134.3(2) 1_556 1_655 ?
O2 Ba1 Zn1 121.1(2) 2_746 1_655 ?
O5 Ba1 Zn1 29.47(19) . 1_655 ?
O9 Ba1 Zn1 67.8(2) 2_746 1_655 ?
O9 Ba1 Zn1 160.5(2) 2_646 1_655 ?
Zn1 Ba1 Zn1 91.62(5) . 1_655 ?
Zn2 Ba1 Zn1 129.78(5) 2_747 1_655 ?
O3 Ba1 Zn2 65.1(2) . . ?
O1 Ba1 Zn2 128.2(2) 2_646 . ?
O7 Ba1 Zn2 27.1(2) 1_655 . ?
O4 Ba1 Zn2 60.4(3) 1_556 . ?
O2 Ba1 Zn2 123.8(2) 2_746 . ?
O5 Ba1 Zn2 99.2(2) . . ?
O9 Ba1 Zn2 95.3(3) 2_746 . ?
O9 Ba1 Zn2 94.1(3) 2_646 . ?
Zn1 Ba1 Zn2 95.96(5) . . ?
Zn2 Ba1 Zn2 91.40(3) 2_747 . ?
Zn1 Ba1 Zn2 96.30(5) 1_655 . ?
O2 As1 O6 109.1(5) . . ?
O2 As1 O4 110.0(6) . . ?
O6 As1 O4 110.5(6) . . ?
O2 As1 O5 109.9(5) . . ?
O6 As1 O5 109.6(5) . . ?
O4 As1 O5 107.6(5) . . ?
O8 As2 O3 111.3(6) . . ?
O8 As2 O1 109.1(6) . . ?
O3 As2 O1 109.9(6) . . ?
O8 As2 O7 109.3(5) . . ?
O3 As2 O7 107.0(5) . . ?
O1 As2 O7 110.2(5) . . ?
O6 Zn1 O5 118.3(5) . 1_455 ?
O6 Zn1 O3 108.9(5) . . ?
O5 Zn1 O3 106.4(4) 1_455 . ?
O6 Zn1 O1 112.5(5) . 2_646 ?
O5 Zn1 O1 114.5(4) 1_455 2_646 ?
O3 Zn1 O1 92.8(5) . 2_646 ?
O6 Zn1 Ba1 102.4(3) . . ?
O5 Zn1 Ba1 138.5(3) 1_455 . ?
O3 Zn1 Ba1 48.7(3) . . ?
O1 Zn1 Ba1 49.5(3) 2_646 . ?
O6 Zn1 Ba1 161.4(3) . 1_455 ?
O5 Zn1 Ba1 46.9(3) 1_455 1_455 ?
O3 Zn1 Ba1 71.4(3) . 1_455 ?
O1 Zn1 Ba1 85.9(3) 2_646 1_455 ?
Ba1 Zn1 Ba1 91.62(5) . 1_455 ?
O8 Zn2 O4 106.5(5) . 2_756 ?
O8 Zn2 O7 109.5(5) . 1_655 ?
O4 Zn2 O7 123.8(4) 2_756 1_655 ?
O8 Zn2 O2 106.1(5) . 1_556 ?
O4 Zn2 O2 96.9(5) 2_756 1_556 ?
O7 Zn2 O2 112.4(5) 1_655 1_556 ?
O8 Zn2 Ba1 103.8(4) . 2_757 ?
O4 Zn2 Ba1 49.2(3) 2_756 2_757 ?
O7 Zn2 Ba1 146.0(3) 1_655 2_757 ?
O2 Zn2 Ba1 49.7(3) 1_556 2_757 ?
O8 Zn2 Ba1 83.0(4) . . ?
O4 Zn2 Ba1 163.5(3) 2_756 . ?
O7 Zn2 Ba1 39.8(3) 1_655 . ?
O2 Zn2 Ba1 93.2(3) 1_556 . ?
Ba1 Zn2 Ba1 142.90(6) 2_757 . ?
As2 O1 Zn1 117.1(6) . 2_656 ?
As2 O1 Ba1 137.9(5) . 2_656 ?
Zn1 O1 Ba1 97.1(4) 2_656 2_656 ?
As1 O2 Zn2 122.1(6) . 1_554 ?
As1 O2 Ba1 127.2(5) . 2_756 ?
Zn2 O2 Ba1 97.7(4) 1_554 2_756 ?
As2 O3 Zn1 128.2(6) . . ?
As2 O3 Ba1 133.5(6) . . ?
Zn1 O3 Ba1 98.3(4) . . ?
As1 O4 Zn2 120.6(6) . 2_746 ?
As1 O4 Ba1 140.4(7) . 1_554 ?
Zn2 O4 Ba1 98.9(5) 2_746 1_554 ?
As1 O5 Zn1 119.4(5) . 1_655 ?
As1 O5 Ba1 136.5(5) . . ?
Zn1 O5 Ba1 103.6(4) 1_655 . ?
As1 O6 Zn1 124.9(7) . . ?
As2 O7 Zn2 121.7(6) . 1_455 ?
As2 O7 Ba1 121.9(5) . 1_455 ?
Zn2 O7 Ba1 113.1(4) 1_455 1_455 ?
As2 O8 Zn2 132.6(7) . . ?
Ba1 O9 Ba1 127.6(4) 2_756 2_656 ?

loop_
_geom_bond_atom_site_label_1
_geom_bond_atom_site_label_2
_geom_bond_distance
_geom_bond_site_symmetry_2
_geom_bond_publ_flag
Ba1 O3 2.701(10) . ?
Ba1 O1 2.727(10) 2_646 ?
Ba1 O7 2.736(10) 1_655 ?
Ba1 O4 2.781(11) 1_556 ?
Ba1 O2 2.794(11) 2_746 ?
Ba1 O5 2.873(10) . ?
Ba1 O9 2.904(10) 2_746 ?
Ba1 O9 2.999(10) 2_646 ?
Ba1 Zn1 3.558(2) . ?
Ba1 Zn2 3.632(2) 2_747 ?
Ba1 Zn1 3.824(2) 1_655 ?
Ba1 Zn2 3.932(2) . ?
As1 O2 1.662(10) . ?
As1 O6 1.672(9) . ?
As1 O4 1.686(12) . ?
As1 O5 1.700(11) . ?
As2 O8 1.659(12) . ?
As2 O3 1.680(11) . ?
As2 O1 1.686(11) . ?
As2 O7 1.690(9) . ?
Zn1 O6 1.882(11) . ?
Zn1 O5 1.935(9) 1_455 ?
Zn1 O3 1.959(11) . ?
Zn1 O1 1.972(11) 2_646 ?
Zn2 O8 1.936(11) . ?
Zn2 O4 1.945(13) 2_756 ?
Zn2 O7 1.947(10) 1_655 ?
Zn2 O2 1.975(11) 1_556 ?
